data_7703063
loop_
_publ_author_name
'Li, Na'
'Xue, Jin-Peng'
'Liu, Jing-Lin'
'Wang, Yao-Yao'
'Yao, Zi-Shuo'
'Tao, Jun'

_publ_section_title
;
 Switchable on-off spin-crossover properties of iron(ii) compounds by
 trimming intermolecular hydrogen bonds.
;
_journal_issue 4
_journal_name_full 'Dalton transactions (Cambridge, England : 2003)'
_journal_page_first 998
_journal_page_last 1001
_journal_paper_doi 10.1039/c9dt04685b
_journal_volume 49
_journal_year 2020
_chemical_formula_moiety 'C56 H32 Fe N10 S2, 2(H2 O)'
_chemical_formula_sum 'C56 H36 Fe N10 O2 S2'
_chemical_formula_weight 1000.92
_chemical_name_systematic H2O
_space_group_crystal_system orthorhombic
_space_group_IT_number 56
_space_group_name_Hall '-P 2ab 2ac'
_space_group_name_H-M_alt 'P c c n'
_atom_sites_solution_hydrogens mixed
_atom_sites_solution_primary dual
_audit_creation_date 2019-11-01
_audit_creation_method
;
Olex2 1.2
(compiled 2018.05.29 svn.r3508 for OlexSys, GUI svn.r5506)
;
_audit_update_record
;
2019-11-15 deposited with the CCDC.	2019-12-30 downloaded from the CCDC.
;
_cell_angle_alpha 90
_cell_angle_beta 90
_cell_angle_gamma 90
_cell_formula_units_Z 4
_cell_length_a 12.3848(11)
_cell_length_b 23.950(3)
_cell_length_c 16.0358(17)
_cell_measurement_reflns_used 2737
_cell_measurement_temperature 150.01(10)
_cell_measurement_theta_max 27.1450
_cell_measurement_theta_min 3.6180
_cell_volume 4756.5(9)
_computing_cell_refinement 'CrysAlisPro 1.171.39.29d (Rigaku OD, 2017)'
_computing_data_collection 'CrysAlisPro 1.171.39.29d (Rigaku OD, 2017)'
_computing_data_reduction 'CrysAlisPro 1.171.39.29d (Rigaku OD, 2017)'
_computing_molecular_graphics 'Olex2 (Dolomanov et al., 2009)'
_computing_publication_material 'Olex2 (Dolomanov et al., 2009)'
_computing_structure_refinement 'ShelXL (Sheldrick, 2015)'
_computing_structure_solution 'ShelXT (Sheldrick, 2015)'
_diffrn_ambient_environment N~2~
_diffrn_ambient_temperature 150.01(10)
_diffrn_detector 'CCD plate'
_diffrn_measured_fraction_theta_full 0.993
_diffrn_measured_fraction_theta_max 0.993
_diffrn_measurement_details
;
List of Runs (angles in degrees, time in seconds):

  # Type    Start    End  Width  t~exp~   \w     \q     \k     \f   Frames
#--------------------------------------------------------------------------
  1  \w    -58.00 -33.00   0.25   80.00    --    0.00 -53.00-118.00  100
  2  \w     10.00  35.00   0.25   80.00    --    0.00  53.00  26.00  100
  3  \w    -63.00 -34.00   0.25   80.00    --    0.00 -82.00-150.00  116
  4  \w     -5.00   7.50   0.25   80.00    --    0.00 -82.00-150.00   50
  5  \w    -28.00  11.00   0.25   80.00    --    0.00 -57.00   0.00  156
  6  \w      5.00  31.00   0.25   80.00    --    0.00 -82.00  90.00  104
  7  \w    -18.00  26.00   0.25   80.00    --    0.00  19.00  30.00  176
;
_diffrn_measurement_device 'four-circle diffractometer'
_diffrn_measurement_device_type 'XtaLAB AFC12 (RINC): Kappa single'
_diffrn_measurement_method '\w scans'
_diffrn_orient_matrix_type 'CrysAlisPro convention (1999,Acta A55,543-557)'
_diffrn_orient_matrix_UB_11 -0.0503711000
_diffrn_orient_matrix_UB_12 0.0050657000
_diffrn_orient_matrix_UB_13 0.0196497000
_diffrn_orient_matrix_UB_21 -0.0035578000
_diffrn_orient_matrix_UB_22 0.0262034000
_diffrn_orient_matrix_UB_23 -0.0204105000
_diffrn_orient_matrix_UB_31 -0.0269948000
_diffrn_orient_matrix_UB_32 -0.0127947000
_diffrn_orient_matrix_UB_33 -0.0340267000
_diffrn_radiation_monochromator graphite
_diffrn_radiation_probe x-ray
_diffrn_radiation_type MoK\a
_diffrn_radiation_wavelength 0.71073
_diffrn_reflns_av_R_equivalents 0.1391
_diffrn_reflns_av_unetI/netI 0.0772
_diffrn_reflns_Laue_measured_fraction_full 0.993
_diffrn_reflns_Laue_measured_fraction_max 0.993
_diffrn_reflns_limit_h_max 15
_diffrn_reflns_limit_h_min -15
_diffrn_reflns_limit_k_max 29
_diffrn_reflns_limit_k_min -28
_diffrn_reflns_limit_l_max 19
_diffrn_reflns_limit_l_min -19
_diffrn_reflns_number 29555
_diffrn_reflns_point_group_measured_fraction_full 0.993
_diffrn_reflns_point_group_measured_fraction_max 0.993
_diffrn_reflns_theta_full 25.242
_diffrn_reflns_theta_max 26.372
_diffrn_reflns_theta_min 3.472
_diffrn_source 'fine-focus sealed X-ray tube'
_diffrn_source_type 'Enhance (Mo) X-ray Source'
_exptl_absorpt_coefficient_mu 0.461
_exptl_absorpt_correction_T_max 1.00000
_exptl_absorpt_correction_T_min 0.32199
_exptl_absorpt_correction_type multi-scan
_exptl_absorpt_process_details
;
CrysAlisPro 1.171.39.29d (Rigaku Oxford Diffraction, 2017)
Empirical absorption correction using spherical harmonics,
 implemented in SCALE3 ABSPACK scaling algorithm.
;
_exptl_crystal_colour 'metallic reddish red'
_exptl_crystal_colour_lustre metallic
_exptl_crystal_colour_modifier reddish
_exptl_crystal_colour_primary red
_exptl_crystal_density_diffrn 1.398
_exptl_crystal_description block
_exptl_crystal_F_000 2064
_exptl_crystal_preparation 'Absorb water after solvent removal'
_exptl_crystal_recrystallization_method 'Reddish black crystals'
_exptl_crystal_size_max 0.9
_exptl_crystal_size_mid 0.3
_exptl_crystal_size_min 0.2
_refine_diff_density_max 0.956
_refine_diff_density_min -0.519
_refine_diff_density_rms 0.094
_refine_ls_extinction_method none
_refine_ls_goodness_of_fit_ref 1.061
_refine_ls_hydrogen_treatment constr
_refine_ls_matrix_type full
_refine_ls_number_parameters 324
_refine_ls_number_reflns 4831
_refine_ls_number_restraints 0
_refine_ls_restrained_S_all 1.061
_refine_ls_R_factor_all 0.1363
_refine_ls_R_factor_gt 0.0876
_refine_ls_shift/su_max 0.000
_refine_ls_shift/su_mean 0.000
_refine_ls_structure_factor_coef Fsqd
_refine_ls_weighting_details 'w=1/[\s^2^(Fo^2^)+(0.0691P)^2^+20.3494P] where P=(Fo^2^+2Fc^2^)/3'
_refine_ls_weighting_scheme calc
_refine_ls_wR_factor_gt 0.1844
_refine_ls_wR_factor_ref 0.2108
_reflns_Friedel_coverage 0.000
_reflns_number_gt 3164
_reflns_number_total 4831
_reflns_threshold_expression 'I > 2\s(I)'
_cod_data_source_file c9dt04685b2.cif
_cod_data_source_block H2O@150K
_cod_depositor_comments 'Adding full bibliography for 7703063--7703069.cif.'
_cod_original_cell_volume 4756.4(8)
_cod_database_code 7703063
_shelx_shelxl_version_number 2016/6
_chemical_oxdiff_usercomment 'Co1 S1 O4 N6 C6 H12'
_shelx_space_group_comment
;
The symmetry employed for this shelxl refinement is uniquely defined
by the following loop, which should always be used as a source of
symmetry information in preference to the above space-group names.
They are only intended as comments.
;
_shelx_estimated_absorpt_t_max 0.913
_shelx_estimated_absorpt_t_min 0.682
_reflns_odcompleteness_completeness 98.80
_reflns_odcompleteness_iscentric 1
_reflns_odcompleteness_theta 26.32
_olex2_refinement_description
;
1. Fixed Uiso
 At 1.2 times of:
  All C(H) groups, All N(H) groups
 At 1.5 times of:
  All O(H,H) groups
2.a Free rotating group:
 O1(H1A,H1B)
2.b Aromatic/amide H refined with riding coordinates:
 N5(H5), C2(H2), C3(H3), C4(H4), C11(H11), C12(H12), C13(H13), C14(H14),
 C15(H15), C16(H16), C17(H17), C20(H20), C24(H24), C25(H25), C26(H26), C27(H27)
;
_olex2_exptl_crystal_mounting_method 'coordinate bond'
_olex2_submission_special_instructions 'No special instructions were received'
_oxdiff_exptl_absorpt_empirical_details
;
Empirical correction (ABSPACK) includes:
- Absorption correction using spherical harmonics
- Frame scaling
;
_oxdiff_exptl_absorpt_empirical_full_max 2.073
_oxdiff_exptl_absorpt_empirical_full_min 0.493

loop_
_space_group_symop_operation_xyz
'x, y, z'
'-x+1/2, -y+1/2, z'
'-x, y+1/2, -z+1/2'
'x+1/2, -y, -z+1/2'
'-x, -y, -z'
'x-1/2, y-1/2, -z'
'x, -y-1/2, z-1/2'
'-x-1/2, y, z-1/2'

loop_
_atom_site_label
_atom_site_type_symbol
_atom_site_fract_x
_atom_site_fract_y
_atom_site_fract_z
_atom_site_U_iso_or_equiv
_atom_site_adp_type
_atom_site_occupancy
_atom_site_site_symmetry_order
_atom_site_calc_flag
_atom_site_refinement_flags_posn
_atom_site_refinement_flags_adp
_atom_site_refinement_flags_occupancy
Fe1 Fe 0.250000 0.250000 0.51676(6) 0.0272(3) Uani 1 2 d S T P
S1 S 0.02514(15) 0.32628(7) 0.30901(10) 0.0499(5) Uani 1 1 d . . .
N1 N 0.1696(4) 0.29036(18) 0.4309(3) 0.0317(10) Uani 1 1 d . . .
N2 N 0.1839(3) 0.29486(17) 0.6071(2) 0.0246(9) Uani 1 1 d . . .
N3 N 0.3597(3) 0.31007(17) 0.5207(3) 0.0262(9) Uani 1 1 d . . .
N4 N 0.4421(3) 0.47320(17) 0.6996(2) 0.0244(9) Uani 1 1 d . . .
N5 N 0.2955(3) 0.45838(17) 0.7770(3) 0.0254(9) Uani 1 1 d . . .
H5 H 0.248332 0.462322 0.815953 0.030 Uiso 1 1 calc R . .
C1 C 0.1116(5) 0.3057(2) 0.3794(3) 0.0305(12) Uani 1 1 d . . .
C2 C 0.0959(4) 0.2843(2) 0.6517(3) 0.0294(12) Uani 1 1 d . . .
H2 H 0.053716 0.253735 0.637193 0.035 Uiso 1 1 calc R . .
C3 C 0.0634(4) 0.3174(2) 0.7201(3) 0.0295(12) Uani 1 1 d . . .
H3 H 0.000823 0.308553 0.749218 0.035 Uiso 1 1 calc R . .
C4 C 0.1234(4) 0.3621(2) 0.7433(3) 0.0280(11) Uani 1 1 d . . .
H4 H 0.102450 0.384080 0.788321 0.034 Uiso 1 1 calc R . .
C5 C 0.2184(4) 0.3750(2) 0.6980(3) 0.0237(11) Uani 1 1 d . . .
C6 C 0.2457(4) 0.33974(19) 0.6304(3) 0.0229(10) Uani 1 1 d . . .
C7 C 0.2925(4) 0.4197(2) 0.7134(3) 0.0238(10) Uani 1 1 d . . .
C8 C 0.3832(4) 0.4297(2) 0.6656(3) 0.0242(10) Uani 1 1 d . . .
C9 C 0.4114(4) 0.3941(2) 0.5966(3) 0.0230(10) Uani 1 1 d . . .
C10 C 0.3409(4) 0.3494(2) 0.5810(3) 0.0254(11) Uani 1 1 d . . .
C11 C 0.5024(4) 0.3997(2) 0.5460(3) 0.0294(12) Uani 1 1 d . . .
H11 H 0.550754 0.428908 0.554356 0.035 Uiso 1 1 calc R . .
C12 C 0.5191(5) 0.3613(2) 0.4836(3) 0.0358(13) Uani 1 1 d . . .
H12 H 0.578826 0.364673 0.448840 0.043 Uiso 1 1 calc R . .
C13 C 0.4466(4) 0.3172(2) 0.4723(3) 0.0341(13) Uani 1 1 d . . .
H13 H 0.459272 0.291787 0.429525 0.041 Uiso 1 1 calc R . .
C14 C 0.6469(5) 0.5478(3) 0.9863(3) 0.0390(14) Uani 1 1 d . . .
H14 H 0.668400 0.572619 1.027657 0.047 Uiso 1 1 calc R . .
C15 C 0.7067(5) 0.5017(3) 0.9716(4) 0.0423(15) Uani 1 1 d . . .
H15 H 0.768974 0.495166 1.002563 0.051 Uiso 1 1 calc R . .
C16 C 0.6748(4) 0.4632(3) 0.9092(3) 0.0374(14) Uani 1 1 d . . .
H16 H 0.715799 0.431165 0.900421 0.045 Uiso 1 1 calc R . .
C17 C 0.5852(4) 0.4721(2) 0.8619(3) 0.0318(12) Uani 1 1 d . . .
H17 H 0.566353 0.446440 0.820863 0.038 Uiso 1 1 calc R . .
C18 C 0.5194(4) 0.5207(2) 0.8745(3) 0.0249(11) Uani 1 1 d . . .
C19 C 0.5505(4) 0.5592(2) 0.9391(3) 0.0312(12) Uani 1 1 d . . .
C20 C 0.4854(5) 0.6050(2) 0.9564(3) 0.0335(13) Uani 1 1 d . . .
H20 H 0.505204 0.629005 0.999403 0.040 Uiso 1 1 calc R . .
C21 C 0.3927(5) 0.6161(2) 0.9121(3) 0.0330(13) Uani 1 1 d . . .
C22 C 0.3592(4) 0.5784(2) 0.8459(3) 0.0290(11) Uani 1 1 d . . .
C23 C 0.4238(4) 0.5309(2) 0.8294(3) 0.0260(11) Uani 1 1 d . . .
C24 C 0.3256(5) 0.6632(3) 0.9294(4) 0.0469(16) Uani 1 1 d . . .
H24 H 0.345131 0.687221 0.972325 0.056 Uiso 1 1 calc R . .
C25 C 0.2360(6) 0.6739(3) 0.8863(5) 0.0569(19) Uani 1 1 d . . .
H25 H 0.193995 0.704956 0.899116 0.068 Uiso 1 1 calc R . .
C26 C 0.2055(5) 0.6375(3) 0.8206(4) 0.0521(17) Uani 1 1 d . . .
H26 H 0.143485 0.645373 0.790136 0.063 Uiso 1 1 calc R . .
C27 C 0.2645(4) 0.5916(2) 0.8011(4) 0.0371(13) Uani 1 1 d . . .
H27 H 0.242151 0.568499 0.757776 0.045 Uiso 1 1 calc R . .
C28 C 0.3872(4) 0.4892(2) 0.7666(3) 0.0250(11) Uani 1 1 d . . .
O1 O 0.6108(3) 0.52767(17) 0.6212(2) 0.0345(9) Uani 1 1 d . . .
H1A H 0.583288 0.549449 0.585131 0.052 Uiso 1 1 d G . .
H1B H 0.556913 0.514692 0.647716 0.052 Uiso 1 1 d G . .

loop_
_atom_site_aniso_label
_atom_site_aniso_U_11
_atom_site_aniso_U_22
_atom_site_aniso_U_33
_atom_site_aniso_U_23
_atom_site_aniso_U_13
_atom_site_aniso_U_12
Fe1 0.0298(5) 0.0229(5) 0.0288(5) 0.000 0.000 0.0008(5)
S1 0.0581(10) 0.0486(10) 0.0431(9) 0.0017(8) -0.0146(8) 0.0160(8)
N1 0.036(3) 0.028(3) 0.031(3) 0.001(2) 0.004(2) 0.003(2)
N2 0.029(2) 0.022(2) 0.023(2) -0.0010(17) -0.0034(18) 0.0010(18)
N3 0.027(2) 0.024(2) 0.028(2) 0.0026(18) 0.0005(18) 0.0050(18)
N4 0.021(2) 0.029(2) 0.023(2) -0.0003(18) -0.0020(17) -0.0047(17)
N5 0.0183(19) 0.032(2) 0.026(2) -0.0024(18) -0.0010(17) -0.0021(18)
C1 0.040(3) 0.020(3) 0.032(3) -0.001(2) 0.006(3) 0.003(2)
C2 0.028(3) 0.025(3) 0.036(3) 0.000(2) -0.005(2) -0.005(2)
C3 0.025(3) 0.030(3) 0.033(3) 0.000(2) 0.007(2) -0.005(2)
C4 0.028(3) 0.031(3) 0.025(3) -0.002(2) 0.002(2) 0.001(2)
C5 0.019(2) 0.025(3) 0.027(3) 0.002(2) -0.006(2) 0.0047(19)
C6 0.023(2) 0.021(2) 0.024(2) 0.0016(19) -0.001(2) 0.004(2)
C7 0.025(2) 0.023(3) 0.023(3) -0.003(2) -0.004(2) 0.004(2)
C8 0.021(2) 0.026(3) 0.026(3) 0.004(2) -0.007(2) 0.000(2)
C9 0.025(3) 0.021(2) 0.023(3) 0.000(2) -0.004(2) 0.001(2)
C10 0.028(3) 0.024(3) 0.024(3) 0.000(2) -0.006(2) 0.006(2)
C11 0.028(3) 0.029(3) 0.031(3) 0.002(2) 0.000(2) 0.003(2)
C12 0.038(3) 0.034(3) 0.035(3) 0.001(3) 0.018(3) 0.000(3)
C13 0.040(3) 0.031(3) 0.031(3) -0.005(2) 0.005(2) 0.008(2)
C14 0.036(3) 0.055(4) 0.026(3) 0.002(3) -0.002(2) -0.023(3)
C15 0.027(3) 0.068(4) 0.032(3) 0.013(3) -0.008(2) -0.010(3)
C16 0.027(3) 0.050(4) 0.035(3) 0.010(3) 0.004(2) 0.002(3)
C17 0.027(3) 0.039(3) 0.029(3) 0.005(2) 0.004(2) -0.005(2)
C18 0.024(2) 0.031(3) 0.020(2) 0.003(2) 0.005(2) -0.010(2)
C19 0.028(3) 0.041(3) 0.024(3) 0.004(2) 0.003(2) -0.016(2)
C20 0.039(3) 0.038(3) 0.023(3) -0.007(2) 0.004(2) -0.015(3)
C21 0.037(3) 0.029(3) 0.034(3) -0.003(2) 0.009(2) -0.010(2)
C22 0.028(3) 0.027(3) 0.032(3) 0.002(2) 0.003(2) -0.008(2)
C23 0.024(2) 0.034(3) 0.020(2) -0.001(2) 0.002(2) -0.008(2)
C24 0.045(4) 0.037(3) 0.060(4) -0.015(3) 0.010(3) -0.010(3)
C25 0.047(4) 0.033(3) 0.090(5) -0.013(3) 0.004(4) 0.004(3)
C26 0.043(4) 0.044(4) 0.069(5) 0.003(3) -0.014(3) 0.006(3)
C27 0.032(3) 0.034(3) 0.045(3) -0.001(3) -0.009(3) -0.002(2)
C28 0.021(2) 0.028(3) 0.026(3) -0.002(2) -0.008(2) 0.001(2)
O1 0.0279(19) 0.041(2) 0.035(2) 0.0022(17) -0.0010(17) -0.0050(17)

loop_
_atom_type_symbol
_atom_type_description
_atom_type_scat_dispersion_real
_atom_type_scat_dispersion_imag
_atom_type_scat_source
C C 0.0033 0.0016 'International Tables Vol C Tables 4.2.6.8 and 6.1.1.4'
H H 0.0000 0.0000 'International Tables Vol C Tables 4.2.6.8 and 6.1.1.4'
Fe Fe 0.3463 0.8444 'International Tables Vol C Tables 4.2.6.8 and 6.1.1.4'
N N 0.0061 0.0033 'International Tables Vol C Tables 4.2.6.8 and 6.1.1.4'
O O 0.0106 0.0060 'International Tables Vol C Tables 4.2.6.8 and 6.1.1.4'
S S 0.1246 0.1234 'International Tables Vol C Tables 4.2.6.8 and 6.1.1.4'

loop_
_geom_angle_atom_site_label_1
_geom_angle_atom_site_label_2
_geom_angle_atom_site_label_3
_geom_angle
_geom_angle_site_symmetry_1
_geom_angle_site_symmetry_3
N1 Fe1 N1 90.5(3) 2 .
N1 Fe1 N2 173.63(18) 2 .
N1 Fe1 N2 92.10(17) . .
N1 Fe1 N2 92.10(17) 2 2
N1 Fe1 N2 173.63(18) . 2
N1 Fe1 N3 90.75(18) 2 2
N1 Fe1 N3 91.85(18) 2 .
N1 Fe1 N3 91.85(18) . 2
N1 Fe1 N3 90.75(18) . .
N2 Fe1 N2 86.0(2) 2 .
N3 Fe1 N2 95.00(17) 2 .
N3 Fe1 N2 82.29(17) 2 2
N3 Fe1 N2 95.00(17) . 2
N3 Fe1 N2 82.29(17) . .
N3 Fe1 N3 176.3(2) 2 .
C1 N1 Fe1 168.0(4) . .
C2 N2 Fe1 129.1(4) . .
C2 N2 C6 117.4(4) . .
C6 N2 Fe1 113.2(3) . .
C10 N3 Fe1 114.0(3) . .
C13 N3 Fe1 128.7(4) . .
C13 N3 C10 117.3(4) . .
C28 N4 C8 105.4(4) . .
C7 N5 H5 126.4 . .
C28 N5 H5 126.4 . .
C28 N5 C7 107.2(4) . .
N1 C1 S1 177.4(5) . .
N2 C2 H2 118.5 . .
N2 C2 C3 123.1(5) . .
C3 C2 H2 118.5 . .
C2 C3 H3 120.0 . .
C4 C3 C2 120.0(5) . .
C4 C3 H3 120.0 . .
C3 C4 H4 120.5 . .
C3 C4 C5 119.1(5) . .
C5 C4 H4 120.5 . .
C4 C5 C7 127.3(5) . .
C6 C5 C4 117.5(4) . .
C6 C5 C7 115.2(4) . .
N2 C6 C5 122.9(4) . .
N2 C6 C10 115.7(4) . .
C5 C6 C10 121.4(4) . .
N5 C7 C5 130.4(4) . .
N5 C7 C8 105.8(4) . .
C8 C7 C5 123.7(4) . .
N4 C8 C9 128.4(4) . .
C7 C8 N4 109.9(4) . .
C7 C8 C9 121.4(4) . .
C10 C9 C8 116.0(4) . .
C11 C9 C8 125.8(5) . .
C11 C9 C10 118.2(5) . .
N3 C10 C6 114.6(4) . .
N3 C10 C9 123.0(5) . .
C9 C10 C6 122.2(4) . .
C9 C11 H11 120.7 . .
C12 C11 C9 118.7(5) . .
C12 C11 H11 120.7 . .
C11 C12 H12 119.9 . .
C11 C12 C13 120.2(5) . .
C13 C12 H12 119.9 . .
N3 C13 C12 122.5(5) . .
N3 C13 H13 118.8 . .
C12 C13 H13 118.8 . .
C15 C14 H14 119.4 . .
C15 C14 C19 121.2(5) . .
C19 C14 H14 119.4 . .
C14 C15 H15 119.9 . .
C14 C15 C16 120.1(5) . .
C16 C15 H15 119.9 . .
C15 C16 H16 119.4 . .
C17 C16 C15 121.2(6) . .
C17 C16 H16 119.4 . .
C16 C17 H17 119.6 . .
C16 C17 C18 120.8(5) . .
C18 C17 H17 119.6 . .
C17 C18 C19 118.0(5) . .
C23 C18 C17 123.1(5) . .
C23 C18 C19 118.8(5) . .
C18 C19 C14 118.5(5) . .
C20 C19 C14 121.7(5) . .
C20 C19 C18 119.7(5) . .
C19 C20 H20 118.9 . .
C21 C20 C19 122.2(5) . .
C21 C20 H20 118.9 . .
C20 C21 C22 119.7(5) . .
C20 C21 C24 122.5(5) . .
C24 C21 C22 117.8(5) . .
C23 C22 C21 118.3(5) . .
C27 C22 C21 118.0(5) . .
C27 C22 C23 123.7(5) . .
C18 C23 C22 121.3(5) . .
C18 C23 C28 119.1(5) . .
C22 C23 C28 119.5(4) . .
C21 C24 H24 118.8 . .
C25 C24 C21 122.5(6) . .
C25 C24 H24 118.8 . .
C24 C25 H25 120.4 . .
C24 C25 C26 119.2(6) . .
C26 C25 H25 120.4 . .
C25 C26 H26 119.1 . .
C27 C26 C25 121.8(6) . .
C27 C26 H26 119.1 . .
C22 C27 H27 119.6 . .
C26 C27 C22 120.7(6) . .
C26 C27 H27 119.6 . .
N4 C28 N5 111.6(4) . .
N4 C28 C23 125.8(4) . .
N5 C28 C23 122.3(4) . .
H1A O1 H1B 104.5 . .

loop_
_geom_bond_atom_site_label_1
_geom_bond_atom_site_label_2
_geom_bond_distance
_geom_bond_site_symmetry_2
Fe1 N1 1.955(5) 2
Fe1 N1 1.955(5) .
Fe1 N2 1.981(4) .
Fe1 N2 1.981(4) 2
Fe1 N3 1.980(4) 2
Fe1 N3 1.980(4) .
S1 C1 1.632(6) .
N1 C1 1.154(7) .
N2 C2 1.327(7) .
N2 C6 1.371(6) .
N3 C10 1.369(6) .
N3 C13 1.338(7) .
N4 C8 1.384(6) .
N4 C28 1.329(6) .
N5 H5 0.8600 .
N5 C7 1.378(6) .
N5 C28 1.365(6) .
C2 H2 0.9300 .
C2 C3 1.412(7) .
C3 H3 0.9300 .
C3 C4 1.355(7) .
C4 H4 0.9300 .
C4 C5 1.417(7) .
C5 C6 1.415(7) .
C5 C7 1.432(7) .
C6 C10 1.439(7) .
C7 C8 1.381(7) .
C8 C9 1.440(7) .
C9 C10 1.404(7) .
C9 C11 1.395(7) .
C11 H11 0.9300 .
C11 C12 1.375(7) .
C12 H12 0.9300 .
C12 C13 1.399(8) .
C13 H13 0.9300 .
C14 H14 0.9300 .
C14 C15 1.350(9) .
C14 C19 1.440(8) .
C15 H15 0.9300 .
C15 C16 1.418(8) .
C16 H16 0.9300 .
C16 C17 1.362(7) .
C17 H17 0.9300 .
C17 C18 1.434(7) .
C18 C19 1.439(7) .
C18 C23 1.410(7) .
C19 C20 1.390(8) .
C20 H20 0.9300 .
C20 C21 1.377(8) .
C21 C22 1.454(7) .
C21 C24 1.428(8) .
C22 C23 1.415(7) .
C22 C27 1.412(7) .
C23 C28 1.489(7) .
C24 H24 0.9300 .
C24 C25 1.332(9) .
C25 H25 0.9300 .
C25 C26 1.418(9) .
C26 H26 0.9300 .
C26 C27 1.358(8) .
C27 H27 0.9300 .
O1 H1A 0.8499 .
O1 H1B 0.8499 .
